data_7103447
loop_
_publ_author_name
'Dietzel, Pascal D C'
'Johnsen, Rune E'
'Fjellv\%ag, Helmer'
'Bordiga, Silvia'
'Groppo, Elena'
'Chavan, Sachin'
'Blom, Richard'

_publ_section_title
;
 Adsorption properties and structure of CO2 adsorbed on open
 coordination sites of metal-organic framework Ni2(dhtp) from gas
 adsorption, IR spectroscopy and X-ray diffraction.
;
_journal_issue 41
_journal_name_full 'Chemical communications (Cambridge, England)'
_journal_page_first 5125
_journal_page_last 5127
_journal_paper_doi 10.1039/b810574j
_journal_year 2008
_chemical_formula_moiety 'C4 H O3 Ni, 0.668(C O2)'
_chemical_formula_sum 'C4.668 H Ni O4.336'
_chemical_formula_weight 185.17
_chemical_name_common
;2,5-Dioxido-1,4-benzenedicarboxylatodinickel(ii) carbon
dioxide adduct
;
_chemical_name_systematic
;
2,5-Dioxido-1,4-benzenedicarboxylatodinickel(II) carbon dioxide adduct
;
_space_group_IT_number 148
_symmetry_cell_setting hexagonal
_symmetry_Int_Tables_number 148
_symmetry_space_group_name_Hall '-R 3'
_symmetry_space_group_name_H-M 'R -3 :H'
_cell_angle_alpha 90.00000
_cell_angle_beta 90.00000
_cell_angle_gamma 120.00000
_cell_formula_units_Z 18
_cell_length_a 25.7836(11)
_cell_length_b 25.7836(11)
_cell_length_c 6.7474(3)
_cell_measurement_temperature 100.00
_cell_volume 3884.7(5)
_computing_cell_refinement WINPOW
_computing_publication_material WINPOW
_computing_structure_refinement WINPOW
_diffrn_ambient_temperature 100
_diffrn_detector '6-chain scintillation counters'
_diffrn_measurement_device_type 'goniometer head'
_diffrn_radiation_monochromator 'Si 111'
_diffrn_radiation_type synchrotron
_diffrn_radiation_wavelength 0.520054
_diffrn_source synchrotron
_exptl_absorpt_coefficient_mu 0.92
_exptl_absorpt_correction_T_max 0.657
_exptl_absorpt_correction_T_min 0.657
_exptl_absorpt_correction_type cylinder
_exptl_crystal_density_diffrn 1.425
_exptl_crystal_F_000 1650.6
_pd_char_colour green-yellow
_pd_instr_location
;
Swiss Norwegian Beam Lines (SNBL/BM01B) at ESRF, Grenoble
;
_pd_meas_2theta_range_inc 0.004
_pd_meas_2theta_range_max 27.512
_pd_meas_2theta_range_min 1.024
_pd_meas_number_of_points 6622
_pd_meas_scan_method step
_pd_proc_2theta_range_inc 0.004
_pd_proc_2theta_range_max 25.499
_pd_proc_2theta_range_min 1.027
_pd_proc_info_data_reduction
;
?
;
_pd_proc_ls_background_function Chebyshev
_pd_proc_ls_profile_function 'split pseudo-Voigt'
_pd_proc_ls_prof_R_factor 0.0590
_pd_proc_ls_prof_wR_expected 0.0264
_pd_proc_ls_prof_wR_factor 0.0814
_pd_proc_wavelength 0.520054
_pd_spec_mounting capillary
_pd_spec_mount_mode transmission
_pd_spec_shape cylinder
_pd_spec_size_axial 5.000
_pd_spec_size_equat 1.000
_pd_spec_size_thick 1.000
_refine_ls_extinction_method none
_refine_ls_goodness_of_fit_all 3.09
_refine_ls_hydrogen_treatment noref
_refine_ls_matrix_type full
_refine_ls_number_constraints 0
_refine_ls_number_parameters 59
_refine_ls_number_restraints 21
_refine_ls_R_I_factor 0.0156
_refine_ls_shift/su_max 0.2840
_refine_ls_shift/su_mean 0.0580
_refine_ls_structure_factor_coef Inet
_refine_ls_weighting_scheme sigma
_cod_data_source_file b810574j.txt
_cod_data_source_block CPO27Ni-CO2
_cod_depositor_comments
;
The following automatic conversions were performed:
'_symmetry_cell_setting' value 'Hexagonal' changed to 'hexagonal'
according to '/home/saulius/struct/CIF-dictionaries/cif_core.dic'
dictionary named 'cif_core.dic' version 2.4.1 from 2010-06-29.

Automatic conversion script
Id: cif_fix_enum 1527 2010-12-29 10:47:43Z saulius 
;
_cod_original_sg_symbol_H-M R-3
_cod_original_formula_sum 'C4.668 H O4.336 Ni'
_cod_database_code 7103447

loop_
_symmetry_equiv_pos_as_xyz
x,y,z
x+1/3,y+2/3,z+2/3
x+2/3,y+1/3,z+1/3
-y,x-y,z
-x+y,-x,z
-y+1/3,x-y+2/3,z+2/3
-x+y+1/3,-x+2/3,z+2/3
-y+2/3,x-y+1/3,z+1/3
-x+y+2/3,-x+1/3,z+1/3
-x,-y,-z
-x+2/3,-y+1/3,-z+1/3
-x+1/3,-y+2/3,-z+2/3
y,-x+y,-z
x-y,x,-z
y+2/3,-x+y+1/3,-z+1/3
x-y+2/3,x+1/3,-z+1/3
y+1/3,-x+y+2/3,-z+2/3
x-y+1/3,x+2/3,-z+2/3

loop_
_atom_site_label
_atom_site_fract_x
_atom_site_fract_y
_atom_site_fract_z
_atom_site_occupancy
_atom_site_U_iso_or_equiv
_atom_site_adp_type
_atom_site_type_symbol
C1 .4152(7) .4047(7) .2551(17) 1.0000 .003(4) Uiso C
C2 .4593(6) .4517(6) .1202(19) 1.0000 .003(4) Uiso C
C3 .5557(4) .5478(5) .0841(18) 1.0000 .003(4) Uiso C
C4 .5145(6) .4955(6) .1970(14) 1.0000 .003(4) Uiso C
H4 .52573 .49429 .33325 1.0000 .003(4) Uiso H
Ni1 .61906(13) .64921(13) .3531(4) 1.0000 .0102(8) Uiso Ni
O1 .4357(4) .4041(5) .4355(16) 1.0000 .002(2) Uiso O
O2 .3663(5) .3629(5) .2172(14) 1.0000 .002(2) Uiso O
O3 .6103(3) .5825(4) .1623(17) 1.0000 .002(2) Uiso O
C5 .1766(9) .7214(12) .079(4) .668(8) .049(13) Uiso C
O4 .6807(7) .5536(9) .883(2) .668(8) .015(8) Uiso O
O5 .2284(9) .7493(13) .025(5) .668(8) .26(2) Uiso O

loop_
_atom_type_symbol
_atom_type_description
_atom_type_scat_dispersion_real
_atom_type_scat_dispersion_imag
_atom_type_scat_source
H H 0.0000 0.0000 'International Tables for Crystallography (Vol. IV)'
C C -0.0001 0.0009 'International Tables for Crystallography (Vol. IV)'
O O 0.0024 0.0036 'International Tables for Crystallography (Vol. IV)'
Ni Ni 0.2375 0.6542 'International Tables for Crystallography (Vol. IV)'

loop_
_geom_angle_atom_site_label_1
_geom_angle_atom_site_label_2
_geom_angle_atom_site_label_3
_geom_angle
_geom_angle_site_symmetry_1
_geom_angle_site_symmetry_3
_geom_angle_publ_flag
C2 C1 C3 29.5(6) . 10_665 ?
C2 C1 C4 29.5(6) . . ?
C2 C1 H4 50.7(7) . . ?
C2 C1 Ni1 150.6(9) . 10_666 ?
C2 C1 Ni1 94.7(7) . 15_455 ?
C2 C1 O1 115(1) . . ?
C2 C1 O2 129(1) . . ?
C2 C1 O3 56.4(6) . 10_665 ?
C3 C1 C4 59.0(4) 10_665 . ?
C3 C1 H4 80.2(5) 10_665 . ?
C3 C1 Ni1 179.3(7) 10_665 10_666 ?
C3 C1 Ni1 65.9(4) 10_665 15_455 ?
C3 C1 O1 144(1) 10_665 . ?
C3 C1 O2 99.5(8) 10_665 . ?
C3 C1 O3 27.0(3) 10_665 10_665 ?
C4 C1 H4 21.2(3) . . ?
C4 C1 Ni1 121.1(5) . 10_666 ?
C4 C1 Ni1 123.3(5) . 15_455 ?
C4 C1 O1 85.8(8) . . ?
C4 C1 O2 158.5(9) . . ?
C4 C1 O3 85.8(5) . 10_665 ?
H4 C1 Ni1 99.9(4) . 10_666 ?
H4 C1 Ni1 143.8(5) . 15_455 ?
H4 C1 O1 64.6(7) . . ?
H4 C1 O2 177(1) . . ?
H4 C1 O3 107.0(5) . 10_665 ?
Ni1 C1 Ni1 113.8(5) 10_666 15_455 ?
Ni1 C1 O1 36.0(6) 10_666 . ?
Ni1 C1 O2 80.4(8) 10_666 . ?
Ni1 C1 O3 152.8(6) 10_666 10_665 ?
Ni1 C1 O1 150(1) 15_455 . ?
Ni1 C1 O2 37.0(6) 15_455 . ?
Ni1 C1 O3 39.1(2) 15_455 10_665 ?
O1 C1 O2 115(1) . . ?
O1 C1 O3 171(1) . 10_665 ?
O2 C1 O3 72.9(7) . 10_665 ?
C1 C2 C2 175(1) . 10_665 ?
C1 C2 C3 147.7(9) . . ?
C1 C2 C3 120(1) . 10_665 ?
C1 C2 C4 119(1) . . ?
C1 C2 C4 151(1) . 10_665 ?
C1 C2 H4 95.7(8) . . ?
C1 C2 O1 30.4(6) . . ?
C1 C2 O2 22.7(6) . . ?
C1 C2 O3 93.4(8) . 10_665 ?
C2 C2 C3 30.4(4) 10_665 . ?
C2 C2 C3 61.7(7) 10_665 10_665 ?
C2 C2 C4 59.7(7) 10_665 . ?
C2 C2 C4 29.7(4) 10_665 10_665 ?
C2 C2 H4 83.0(6) 10_665 . ?
C2 C2 O1 148.4(8) 10_665 . ?
C2 C2 O2 158.4(8) 10_665 . ?
C2 C2 O3 87.6(6) 10_665 10_665 ?
C3 C2 C3 92.1(8) . 10_665 ?
C3 C2 C4 29.4(6) . . ?
C3 C2 C4 60.0(5) . 10_665 ?
C3 C2 H4 52.7(4) . . ?
C3 C2 O1 118.1(6) . . ?
C3 C2 O2 169.8(7) . . ?
C3 C2 O3 117.8(6) . 10_665 ?
C3 C2 C4 121(1) 10_665 . ?
C3 C2 C4 32.2(6) 10_665 10_665 ?
C3 C2 H4 144.5(9) 10_665 . ?
C3 C2 O1 149.8(9) 10_665 . ?
C3 C2 O2 97.1(8) 10_665 . ?
C3 C2 O3 26.6(5) 10_665 10_665 ?
C4 C2 C4 89.3(8) . 10_665 ?
C4 C2 H4 23.4(5) . . ?
C4 C2 O1 88.8(8) . . ?
C4 C2 O2 141.6(9) . . ?
C4 C2 O3 147.2(9) . 10_665 ?
C4 C2 H4 112.7(6) 10_665 . ?
C4 C2 O1 177.7(7) 10_665 . ?
C4 C2 O2 128.9(7) 10_665 . ?
C4 C2 O3 58.0(5) 10_665 10_665 ?
H4 C2 O1 65.5(4) . . ?
H4 C2 O2 118.3(6) . . ?
H4 C2 O3 170.3(7) . 10_665 ?
O1 C2 O2 52.9(4) . . ?
O1 C2 O3 123.8(6) . 10_665 ?
O2 C2 O3 70.9(5) . 10_665 ?
C1 C3 C2 118.5(6) 10_665 . ?
C1 C3 C2 30.7(7) 10_665 10_665 ?
C1 C3 C3 89.1(6) 10_665 10_665 ?
C1 C3 C4 146.1(9) 10_665 . ?
C1 C3 C4 59.7(5) 10_665 10_665 ?
C1 C3 H4 169.4(7) 10_665 . ?
C1 C3 Ni1 103.4(5) 10_665 . ?
C1 C3 Ni1 63.1(4) 10_665 6_654 ?
C1 C3 O2 23.6(4) 10_665 10_665 ?
C1 C3 O3 94.3(8) 10_665 . ?
C2 C3 C2 87.9(8) . 10_665 ?
C2 C3 C3 29.4(4) . 10_665 ?
C2 C3 C4 28.4(6) . . ?
C2 C3 C4 59.0(5) . 10_665 ?
C2 C3 H4 53.3(4) . . ?
C2 C3 Ni1 131.5(5) . . ?
C2 C3 Ni1 162.5(5) . 6_654 ?
C2 C3 O2 142.0(6) . 10_665 ?
C2 C3 O3 144.7(9) . . ?
C2 C3 C3 58.5(7) 10_665 10_665 ?
C2 C3 C4 116(1) 10_665 . ?
C2 C3 C4 29.0(6) 10_665 10_665 ?
C2 C3 H4 140.9(9) 10_665 . ?
C2 C3 Ni1 128.5(8) 10_665 . ?
C2 C3 Ni1 93.1(7) 10_665 6_654 ?
C2 C3 O2 54.3(7) 10_665 10_665 ?
C2 C3 O3 125(1) 10_665 . ?
C3 C3 C4 57.6(6) 10_665 . ?
C3 C3 C4 29.7(4) 10_665 10_665 ?
C3 C3 H4 82.6(5) 10_665 . ?
C3 C3 Ni1 150.5(6) 10_665 . ?
C3 C3 Ni1 147.2(7) 10_665 6_654 ?
C3 C3 O2 112.7(6) 10_665 10_665 ?
C3 C3 O3 168(1) 10_665 . ?
C4 C3 C4 87.3(7) . 10_665 ?
C4 C3 H4 25.0(5) . . ?
C4 C3 Ni1 109.2(7) . . ?
C4 C3 Ni1 144.2(8) . 6_654 ?
C4 C3 O2 168.0(8) . 10_665 ?
C4 C3 O3 117(1) . . ?
C4 C3 H4 112.2(5) 10_665 . ?
C4 C3 Ni1 146.8(6) 10_665 . ?
C4 C3 Ni1 121.3(5) 10_665 6_654 ?
C4 C3 O2 83.3(5) 10_665 10_665 ?
C4 C3 O3 153.0(9) 10_665 . ?
H4 C3 Ni1 87.0(4) . . ?
H4 C3 Ni1 122.4(4) . 6_654 ?
H4 C3 O2 163.0(5) . 10_665 ?
H4 C3 O3 92.5(8) . . ?
Ni1 C3 Ni1 59.5(2) . 6_654 ?
Ni1 C3 O2 82.7(3) . 10_665 ?
Ni1 C3 O3 39.5(5) . . ?
Ni1 C3 O2 40.7(2) 6_654 10_665 ?
Ni1 C3 O3 31.8(6) 6_654 . ?
O2 C3 O3 71.1(7) 10_665 . ?
C1 C4 C2 31.5(7) . . ?
C1 C4 C2 122.0(6) . 10_665 ?
C1 C4 C3 152.8(9) . . ?
C1 C4 C3 61.2(5) . 10_665 ?
C1 C4 C4 92.0(7) . 10_665 ?
C1 C4 H4 90.2(9) . . ?
C1 C4 O1 29.0(4) . . ?
C1 C4 O3 176.6(6) . . ?
C2 C4 C2 90.7(8) . 10_665 ?
C2 C4 C3 122(1) . . ?
C2 C4 C3 29.7(6) . 10_665 ?
C2 C4 C4 60.7(7) . 10_665 ?
C2 C4 H4 122(1) . . ?
C2 C4 O1 60.4(7) . . ?
C2 C4 O3 151.9(9) . . ?
C2 C4 C3 31.8(6) 10_665 . ?
C2 C4 C3 61.0(5) 10_665 10_665 ?
C2 C4 C4 30.0(4) 10_665 10_665 ?
C2 C4 H4 148(1) 10_665 . ?
C2 C4 O1 151.0(6) 10_665 . ?
C2 C4 O3 61.3(5) 10_665 . ?
C3 C4 C3 92.7(7) . 10_665 ?
C3 C4 C4 61.7(6) . 10_665 ?
C3 C4 H4 116(1) . . ?
C3 C4 O1 174.4(9) . . ?
C3 C4 O3 30.3(6) . . ?
C3 C4 C4 31.1(4) 10_665 10_665 ?
C3 C4 H4 151(1) 10_665 . ?
C3 C4 O1 90.1(5) 10_665 . ?
C3 C4 O3 122.1(6) 10_665 . ?
C4 C4 H4 177(1) 10_665 . ?
C4 C4 O1 121.0(8) 10_665 . ?
C4 C4 O3 91.3(7) 10_665 . ?
H4 C4 O1 61.3(7) . . ?
H4 C4 O3 86.5(9) . . ?
O1 C4 O3 147.7(6) . . ?
C1 H4 C2 33.6(4) . . ?
C1 H4 C3 107.3(4) . . ?
C1 H4 C4 68.6(8) . . ?
C1 H4 H4 83.6(3) . 10_666 ?
C1 H4 O1 29.7(4) . . ?
C1 H4 O1 130.6(3) . 10_666 ?
C1 H4 O3 139.4(4) . . ?
C2 H4 C3 74.0(5) . . ?
C2 H4 C4 35.0(9) . . ?
C2 H4 H4 108.2(3) . 10_666 ?
C2 H4 O1 63.2(4) . . ?
C2 H4 O1 134.4(4) . 10_666 ?
C2 H4 O3 105.9(4) . . ?
C3 H4 C4 39.1(9) . . ?
C3 H4 H4 130.2(3) . 10_666 ?
C3 H4 O1 137.1(4) . . ?
C3 H4 O1 89.4(4) . 10_666 ?
C3 H4 O3 32.3(4) . . ?
C4 H4 H4 128.1(8) . 10_666 ?
C4 H4 O1 98.2(8) . . ?
C4 H4 O1 118.4(8) . 10_666 ?
C4 H4 O3 70.9(8) . . ?
H4 H4 O1 65.2(3) 10_666 . ?
H4 H4 O1 52.6(2) 10_666 10_666 ?
H4 H4 O3 122.4(2) 10_666 . ?
O1 H4 O1 117.7(3) . 10_666 ?
O1 H4 O3 169.0(4) . . ?
O1 H4 O3 70.3(3) 10_666 . ?
C1 Ni1 C1 154.4(4) 10_666 16_555 ?
C1 Ni1 C3 103.7(4) 10_666 . ?
C1 Ni1 C3 104.7(4) 10_666 9_565 ?
C1 Ni1 Ni1 134.4(3) 10_666 6_654 ?
C1 Ni1 Ni1 62.1(3) 10_666 9_565 ?
C1 Ni1 O1 23.1(4) 10_666 10_666 ?
C1 Ni1 O2 23.7(3) 10_666 10_666 ?
C1 Ni1 O2 161.6(4) 10_666 16_555 ?
C1 Ni1 O2 79.8(4) 10_666 17_555 ?
C1 Ni1 O3 106.7(4) 10_666 . ?
C1 Ni1 O3 83.6(4) 10_666 9_565 ?
C1 Ni1 O4 108.8(5) 10_666 9_564 ?
C1 Ni1 C3 101.8(4) 16_555 . ?
C1 Ni1 C3 51.0(4) 16_555 9_565 ?
C1 Ni1 Ni1 62.3(3) 16_555 6_654 ?
C1 Ni1 Ni1 94.7(3) 16_555 9_565 ?
C1 Ni1 O1 160.3(4) 16_555 10_666 ?
C1 Ni1 O2 133.1(4) 16_555 10_666 ?
C1 Ni1 O2 20.6(4) 16_555 16_555 ?
C1 Ni1 O2 91.2(4) 16_555 17_555 ?
C1 Ni1 O3 97.5(4) 16_555 . ?
C1 Ni1 O3 71.8(4) 16_555 9_565 ?
C1 Ni1 O4 77.5(5) 16_555 9_564 ?
C3 Ni1 C3 144.7(4) . 9_565 ?
C3 Ni1 Ni1 61.1(2) . 6_654 ?
C3 Ni1 Ni1 155.4(3) . 9_565 ?
C3 Ni1 O1 86.6(4) . 10_666 ?
C3 Ni1 O2 123.9(3) . 10_666 ?
C3 Ni1 O2 88.7(4) . 16_555 ?
C3 Ni1 O2 115.8(4) . 17_555 ?
C3 Ni1 O3 24.3(3) . . ?
C3 Ni1 O3 158.8(4) . 9_565 ?
C3 Ni1 O4 70.9(5) . 9_564 ?
C3 Ni1 Ni1 109.9(2) 9_565 6_654 ?
C3 Ni1 Ni1 59.5(3) 9_565 9_565 ?
C3 Ni1 O1 113.3(4) 9_565 10_666 ?
C3 Ni1 O2 89.0(3) 9_565 10_666 ?
C3 Ni1 O2 69.8(4) 9_565 16_555 ?
C3 Ni1 O2 89.7(4) 9_565 17_555 ?
C3 Ni1 O3 148.4(4) 9_565 . ?
C3 Ni1 O3 21.1(4) 9_565 9_565 ?
C3 Ni1 O4 80.3(5) 9_565 9_564 ?
Ni1 Ni1 Ni1 112.93(12) 6_654 9_565 ?
Ni1 Ni1 O1 136.2(4) 6_654 10_666 ?
Ni1 Ni1 O2 129.2(2) 6_654 10_666 ?
Ni1 Ni1 O2 41.7(3) 6_654 16_555 ?
Ni1 Ni1 O2 71.8(3) 6_654 17_555 ?
Ni1 Ni1 O3 42.1(3) 6_654 . ?
Ni1 Ni1 O3 127.0(3) 6_654 9_565 ?
Ni1 Ni1 O4 105.6(4) 6_654 9_564 ?
Ni1 Ni1 O1 83.8(3) 9_565 10_666 ?
Ni1 Ni1 O2 38.7(2) 9_565 10_666 ?
Ni1 Ni1 O2 101.3(3) 9_565 16_555 ?
Ni1 Ni1 O2 44.9(3) 9_565 17_555 ?
Ni1 Ni1 O3 135.7(3) 9_565 . ?
Ni1 Ni1 O3 45.0(3) 9_565 9_565 ?
Ni1 Ni1 O4 131.2(4) 9_565 9_564 ?
O1 Ni1 O2 46.4(4) 10_666 10_666 ?
O1 Ni1 O2 175.0(4) 10_666 16_555 ?
O1 Ni1 O2 101.2(4) 10_666 17_555 ?
O1 Ni1 O3 97.2(4) 10_666 . ?
O1 Ni1 O3 94.0(5) 10_666 9_565 ?
O1 Ni1 O4 88.7(5) 10_666 9_564 ?
O2 Ni1 O2 138.5(3) 10_666 16_555 ?
O2 Ni1 O2 61.3(3) 10_666 17_555 ?
O2 Ni1 O3 119.3(4) 10_666 . ?
O2 Ni1 O3 68.7(4) 10_666 9_565 ?
O2 Ni1 O4 124.3(4) 10_666 9_564 ?
O2 Ni1 O2 82.61(18) 16_555 17_555 ?
O2 Ni1 O3 79.2(4) 16_555 . ?
O2 Ni1 O3 89.6(4) 16_555 9_565 ?
O2 Ni1 O4 87.9(5) 16_555 9_564 ?
O2 Ni1 O3 92.2(4) 17_555 . ?
O2 Ni1 O3 84.9(4) 17_555 9_565 ?
O2 Ni1 O4 168.1(5) 17_555 9_564 ?
O3 Ni1 O3 168.7(5) . 9_565 ?
O3 Ni1 O4 93.0(5) . 9_564 ?
O3 Ni1 O4 87.9(5) 9_565 9_564 ?
C1 O1 C2 34.5(8) . . ?
C1 O1 C4 65.2(8) . . ?
C1 O1 H4 85.6(8) . . ?
C1 O1 H4 117.5(9) . 10_666 ?
C1 O1 Ni1 121.0(9) . 10_666 ?
C1 O1 O2 30.6(7) . . ?
C1 O1 O3 96.8(8) . 18_545 ?
C2 O1 C4 30.8(4) . . ?
C2 O1 H4 51.3(4) . . ?
C2 O1 H4 97.9(5) . 10_666 ?
C2 O1 Ni1 154.9(6) . 10_666 ?
C2 O1 O2 64.9(5) . . ?
C2 O1 O3 125.6(6) . 18_545 ?
C4 O1 H4 20.5(3) . . ?
C4 O1 H4 75.9(4) . 10_666 ?
C4 O1 Ni1 168.4(6) . 10_666 ?
C4 O1 O2 95.7(5) . . ?
C4 O1 O3 149.0(5) . 18_545 ?
H4 O1 H4 62.3(3) . 10_666 ?
H4 O1 Ni1 150.9(5) . 10_666 ?
H4 O1 O2 116.2(5) . . ?
H4 O1 O3 155.3(5) . 18_545 ?
H4 O1 Ni1 92.6(4) 10_666 10_666 ?
H4 O1 O2 132.3(5) 10_666 . ?
H4 O1 O3 134.6(5) 10_666 18_545 ?
Ni1 O1 O2 91.3(5) 10_666 . ?
Ni1 O1 O3 42.5(3) 10_666 18_545 ?
O2 O1 O3 68.3(5) . 18_545 ?
C1 O2 C2 28.3(7) . . ?
C1 O2 C3 56.9(7) . 10_665 ?
C1 O2 Ni1 75.9(7) . 10_666 ?
C1 O2 Ni1 122.4(9) . 15_455 ?
C1 O2 Ni1 143.9(9) . 18_545 ?
C1 O2 O1 34.1(7) . . ?
C1 O2 O2 128.1(9) . 7_554 ?
C1 O2 O2 106.1(8) . 8_555 ?
C1 O2 O3 83.1(8) . 10_665 ?
C1 O2 O3 157(1) . 15_455 ?
C1 O2 O3 99.8(8) . 18_545 ?
C2 O2 C3 28.6(4) . 10_665 ?
C2 O2 Ni1 104.2(5) . 10_666 ?
C2 O2 Ni1 96.4(5) . 15_455 ?
C2 O2 Ni1 167.9(6) . 18_545 ?
C2 O2 O1 62.2(5) . . ?
C2 O2 O2 103.1(5) . 7_554 ?
C2 O2 O2 130.9(6) . 8_555 ?
C2 O2 O3 54.9(4) . 10_665 ?
C2 O2 O3 144.0(6) . 15_455 ?
C2 O2 O3 123.2(5) . 18_545 ?
C3 O2 Ni1 132.7(4) 10_665 10_666 ?
C3 O2 Ni1 69.5(4) 10_665 15_455 ?
C3 O2 Ni1 156.3(5) 10_665 18_545 ?
C3 O2 O1 90.7(5) 10_665 . ?
C3 O2 O2 77.8(4) 10_665 7_554 ?
C3 O2 O2 150.0(6) 10_665 8_555 ?
C3 O2 O3 26.5(3) 10_665 10_665 ?
C3 O2 O3 119.7(5) 10_665 15_455 ?
C3 O2 O3 143.6(5) 10_665 18_545 ?
Ni1 O2 Ni1 150.7(5) 10_666 15_455 ?
Ni1 O2 Ni1 69.6(3) 10_666 18_545 ?
Ni1 O2 O1 42.3(3) 10_666 . ?
Ni1 O2 O2 142.4(6) 10_666 7_554 ?
Ni1 O2 O2 40.13(19) 10_666 8_555 ?
Ni1 O2 O3 158.3(5) 10_666 10_665 ?
Ni1 O2 O3 103.1(4) 10_666 15_455 ?
Ni1 O2 O3 39.1(2) 10_666 18_545 ?
Ni1 O2 Ni1 93.3(4) 15_455 18_545 ?
Ni1 O2 O1 154.1(7) 15_455 . ?
Ni1 O2 O2 46.75(19) 15_455 7_554 ?
Ni1 O2 O2 110.7(6) 15_455 8_555 ?
Ni1 O2 O3 43.6(3) 15_455 10_665 ?
Ni1 O2 O3 50.5(3) 15_455 15_455 ?
Ni1 O2 O3 137.3(5) 15_455 18_545 ?
Ni1 O2 O1 110.0(5) 18_545 . ?
Ni1 O2 O2 78.5(5) 18_545 7_554 ?
Ni1 O2 O2 50.6(3) 18_545 8_555 ?
Ni1 O2 O3 132.1(5) 18_545 10_665 ?
Ni1 O2 O3 47.8(3) 18_545 15_455 ?
Ni1 O2 O3 45.6(3) 18_545 18_545 ?
O1 O2 O2 147.1(7) . 7_554 ?
O1 O2 O2 78.1(4) . 8_555 ?
O1 O2 O3 117.1(5) . 10_665 ?
O1 O2 O3 142.9(6) . 15_455 ?
O1 O2 O3 68.2(4) . 18_545 ?
O2 O2 O2 125.5(6) 7_554 8_555 ?
O2 O2 O3 57.3(3) 7_554 10_665 ?
O2 O2 O3 66.4(4) 7_554 15_455 ?
O2 O2 O3 103.7(6) 7_554 18_545 ?
O2 O2 O3 147.4(6) 8_555 10_665 ?
O2 O2 O3 65.0(5) 8_555 15_455 ?
O2 O2 O3 56.5(3) 8_555 18_545 ?
O3 O2 O3 94.1(4) 10_665 15_455 ?
O3 O2 O3 154.3(5) 10_665 18_545 ?
O3 O2 O3 92.8(4) 15_455 18_545 ?
C1 O3 C2 30.2(4) 10_665 10_665 ?
C1 O3 C3 58.7(7) 10_665 . ?
C1 O3 C4 90.9(5) 10_665 . ?
C1 O3 H4 113.5(4) 10_665 . ?
C1 O3 Ni1 116.0(5) 10_665 . ?
C1 O3 Ni1 69.1(4) 10_665 6_654 ?
C1 O3 O1 111.4(5) 10_665 17_555 ?
C1 O3 O2 24.0(4) 10_665 10_665 ?
C1 O3 O2 78.1(4) 10_665 16_555 ?
C1 O3 O2 133.8(5) 10_665 17_555 ?
C1 O3 O4 67.6(5) 10_665 1_554 ?
C2 O3 C3 28.6(7) 10_665 . ?
C2 O3 C4 60.7(4) 10_665 . ?
C2 O3 H4 83.3(4) 10_665 . ?
C2 O3 Ni1 122.5(5) 10_665 . ?
C2 O3 Ni1 98.6(6) 10_665 6_654 ?
C2 O3 O1 138.2(6) 10_665 17_555 ?
C2 O3 O2 54.2(4) 10_665 10_665 ?
C2 O3 O2 102.9(5) 10_665 16_555 ?
C2 O3 O2 159.3(5) 10_665 17_555 ?
C2 O3 O4 81.1(5) 10_665 1_554 ?
C3 O3 C4 33.0(6) . . ?
C3 O3 H4 55.3(6) . . ?
C3 O3 Ni1 116.2(7) . . ?
C3 O3 Ni1 127.1(9) . 6_654 ?
C3 O3 O1 160.3(8) . 17_555 ?
C3 O3 O2 82.4(7) . 10_665 ?
C3 O3 O2 122.4(8) . 16_555 ?
C3 O3 O2 155.9(8) . 17_555 ?
C3 O3 O4 98.8(8) . 1_554 ?
C4 O3 H4 22.7(2) . . ?
C4 O3 Ni1 110.7(5) . . ?
C4 O3 Ni1 154.4(6) . 6_654 ?
C4 O3 O1 145.8(5) . 17_555 ?
C4 O3 O2 114.9(5) . 10_665 ?
C4 O3 O2 146.2(5) . 16_555 ?
C4 O3 O2 132.3(6) . 17_555 ?
C4 O3 O4 107.7(6) . 1_554 ?
H4 O3 Ni1 98.7(4) . . ?
H4 O3 Ni1 164.9(5) . 6_654 ?
H4 O3 O1 128.3(4) . 17_555 ?
H4 O3 O2 137.5(4) . 10_665 ?
H4 O3 O2 147.0(5) . 16_555 ?
H4 O3 O2 110.5(5) . 17_555 ?
H4 O3 O4 115.4(5) . 1_554 ?
Ni1 O3 Ni1 92.9(4) . 6_654 ?
Ni1 O3 O1 83.3(4) . 17_555 ?
Ni1 O3 O2 103.9(4) . 10_665 ?
Ni1 O3 O2 50.4(3) . 16_555 ?
Ni1 O3 O2 42.2(3) . 17_555 ?
Ni1 O3 O4 141.3(5) . 1_554 ?
Ni1 O3 O1 43.5(3) 6_654 17_555 ?
Ni1 O3 O2 46.7(3) 6_654 10_665 ?
Ni1 O3 O2 47.4(3) 6_654 16_555 ?
Ni1 O3 O2 72.3(3) 6_654 17_555 ?
Ni1 O3 O4 50.7(4) 6_654 1_554 ?
O1 O3 O2 90.1(4) 17_555 10_665 ?
O1 O3 O2 66.7(4) 17_555 16_555 ?
O1 O3 O2 43.5(3) 17_555 17_555 ?
O1 O3 O4 61.7(4) 17_555 1_554 ?
O2 O3 O2 57.8(3) 10_665 16_555 ?
O2 O3 O2 110.5(4) 10_665 17_555 ?
O2 O3 O4 62.9(5) 10_665 1_554 ?
O2 O3 O2 57.0(2) 16_555 17_555 ?
O2 O3 O4 97.6(5) 16_555 1_554 ?
O2 O3 O4 105.2(4) 17_555 1_554 ?
O4 C5 O5 162(3) 14_556 . ?
Ni1 O4 O3 41.4(3) 6_655 1_556 ?
Ni1 O4 C5 117(2) 6_655 13_556 ?
Ni1 O4 O5 122(1) 6_655 13_556 ?
O3 O4 C5 128(2) 1_556 13_556 ?
O3 O4 O5 125(1) 1_556 13_556 ?
C5 O4 O5 9(1) 13_556 13_556 ?
C5 O5 O4 9(1) . 14_556 ?

loop_
_geom_bond_atom_site_label_1
_geom_bond_atom_site_label_2
_geom_bond_distance
_geom_bond_site_symmetry_2
_geom_bond_publ_flag
C1 O2 1.208(18) . ?
C1 O1 1.330(16) . ?
C1 C2 1.486(19) . ?
C1 C4 2.49(2) . ?
C1 C3 2.526(17) 10_665 ?
C1 H4 2.674(15) . ?
C1 Ni1 2.899(14) 15_455 ?
C1 Ni1 2.911(12) 10_666 ?
C1 O3 2.948(16) 10_665 ?
C1 Ni1 3.008(15) 18_545 ?
C2 C4 1.402(18) . ?
C2 C3 1.434(17) 10_665 ?
C2 C1 1.486(19) . ?
C2 H4 2.080(13) . ?
C2 O1 2.378(17) . ?
C2 O2 2.435(17) . ?
C2 C4 2.444(16) 10_665 ?
C2 O3 2.458(16) 10_665 ?
C2 C3 2.495(17) . ?
C2 C2 2.83(3) 10_665 ?
C3 O3 1.341(13) . ?
C3 C2 1.434(17) 10_665 ?
C3 C4 1.448(17) . ?
C3 H4 2.064(12) . ?
C3 C4 2.471(16) 10_665 ?
C3 C2 2.495(17) . ?
C3 C1 2.526(17) 10_665 ?
C3 Ni1 2.920(12) . ?
C3 C3 2.92(2) 10_665 ?
C3 Ni1 2.968(11) 6_654 ?
C3 O2 2.975(15) 10_665 ?
C3 O4 3.07(2) 9_564 ?
C3 C5 3.12(3) 11_565 ?
C4 H4 .968(10) . ?
C4 C2 1.402(18) . ?
C4 C3 1.448(17) . ?
C4 O3 2.376(16) . ?
C4 C2 2.444(16) 10_665 ?
C4 C3 2.471(16) 10_665 ?
C4 C1 2.49(2) . ?
C4 O1 2.735(16) . ?
C4 C4 2.80(2) 10_665 ?
H4 C4 .968(10) . ?
H4 C3 2.064(12) . ?
H4 C2 2.080(13) . ?
H4 O1 2.424(10) . ?
H4 O3 2.509(9) . ?
H4 C1 2.674(15) . ?
H4 H4 2.70213(9) 10_666 ?
H4 O1 2.771(11) 10_666 ?
Ni1 O2 1.947(11) 17_555 ?
Ni1 O3 1.959(9) 9_565 ?
Ni1 O1 1.994(11) 10_666 ?
Ni1 O2 2.066(10) 16_555 ?
Ni1 O3 2.069(11) . ?
Ni1 O4 2.29(2) 9_564 ?
Ni1 C1 2.899(14) 16_555 ?
Ni1 C1 2.911(12) 10_666 ?
Ni1 C3 2.920(12) . ?
Ni1 Ni1 2.920(3) 9_565 ?
Ni1 Ni1 2.920(3) 6_654 ?
Ni1 O2 2.960(10) 10_666 ?
Ni1 C3 2.968(11) 9_565 ?
Ni1 C1 3.008(15) 17_555 ?
Ni1 C5 3.04(2) 11_565 ?
O1 C1 1.330(16) . ?
O1 Ni1 1.994(11) 10_666 ?
O1 O2 2.144(14) . ?
O1 C2 2.378(17) . ?
O1 H4 2.424(10) . ?
O1 C4 2.735(16) . ?
O1 H4 2.771(11) 10_666 ?
O1 O3 2.891(13) 18_545 ?
O1 C5 3.00(3) 2_545 ?
O1 O4 3.003(19) 18_546 ?
O1 O2 3.045(15) 8_555 ?
O1 O3 3.049(15) 10_666 ?
O2 C1 1.208(18) . ?
O2 Ni1 1.947(11) 18_545 ?
O2 Ni1 2.066(10) 15_455 ?
O2 O1 2.144(14) . ?
O2 C2 2.435(17) . ?
O2 O3 2.636(14) 15_455 ?
O2 O2 2.651(10) 7_554 ?
O2 O2 2.651(10) 8_555 ?
O2 O3 2.839(15) 10_665 ?
O2 O3 2.895(14) 18_545 ?
O2 Ni1 2.960(10) 10_666 ?
O2 C3 2.975(15) 10_665 ?
O2 O4 3.03(2) 10_666 ?
O2 O1 3.045(15) 7_554 ?
O3 C3 1.341(13) . ?
O3 Ni1 1.959(9) 6_654 ?
O3 Ni1 2.069(11) . ?
O3 C4 2.376(16) . ?
O3 C2 2.458(16) 10_665 ?
O3 H4 2.509(9) . ?
O3 O2 2.636(14) 16_555 ?
O3 O2 2.839(15) 10_665 ?
O3 O1 2.891(13) 17_555 ?
O3 O2 2.895(14) 17_555 ?
O3 C1 2.948(16) 10_665 ?
O3 O4 2.959(19) 1_554 ?
O3 O1 3.049(15) 10_666 ?
O3 O4 3.17(2) 9_564 ?
C5 O4 1.21(3) 14_556 ?
C5 O5 1.21(3) . ?
C5 O1 3.00(3) 3_454 ?
C5 Ni1 3.04(2) 11_565 ?
C5 C3 3.12(3) 11_565 ?
O4 C5 1.21(3) 13_556 ?
O4 Ni1 2.29(2) 6_655 ?
O4 O5 2.39(3) 13_556 ?
O4 O3 2.959(19) 1_556 ?
O4 O1 3.003(19) 17_556 ?
O4 O2 3.03(2) 10_666 ?
O4 C3 3.07(2) 6_655 ?
O4 O3 3.17(2) 6_655 ?
O5 C5 1.21(3) . ?
O5 O4 2.39(3) 14_556 ?
